data_7106845
loop_
_publ_author_name
'Jean-Manuel Raimundo'
'Zhongrui Chen'
'Olivier Siri'

_publ_section_title
;
 A new approach to inherent chirality through the N/S ratio and/or the
 position in mixed heterocalix[4]arenes
;
_journal_name_full Chem.Commun.
_journal_page_first 10410
_journal_paper_doi 10.1039/c1cc13390j
_journal_volume 47
_journal_year 2011
_chemical_compound_source 'synthesis as described'
_chemical_formula_moiety 'C28 H26 N6 O10 S4'
_chemical_formula_sum 'C28 H26 N6 O10 S4'
_chemical_formula_weight 734.79
_chemical_name_systematic
;
?
;
_space_group_IT_number 15
_symmetry_cell_setting monoclinic
_symmetry_Int_Tables_number 15
_symmetry_space_group_name_Hall '-C 2yc'
_symmetry_space_group_name_H-M 'C 1 2/c 1'
_atom_sites_solution_hydrogens geom
_atom_sites_solution_primary direct
_atom_sites_solution_secondary difmap
_audit_conform_dict_location ftp://ftp.iucr.org/pub/cif_core.dic
_audit_conform_dict_name cif_core.dic
_audit_conform_dict_version 2.4
_audit_creation_date 2011-02-08T11:08:39-00:00
_audit_creation_method 'WinGX routine CIF_UPDATE'
_cell_angle_alpha 90
_cell_angle_beta 99.044(2)
_cell_angle_gamma 90
_cell_formula_units_Z 4
_cell_length_a 24.4209(6)
_cell_length_b 9.2343(3)
_cell_length_c 14.7501(4)
_cell_measurement_reflns_used 22018
_cell_measurement_temperature 293(2)
_cell_measurement_theta_max 28.64
_cell_measurement_theta_min 1.69
_cell_measurement_wavelength 0.71073
_cell_volume 3284.94(16)
_computing_molecular_graphics 'Ortep-3 for Windows (Farrugia, 1997)'
_computing_publication_material 'WinGX publication routines (Farrugia, 1999)'
_computing_structure_refinement 'SHELXL-97 (Sheldrick, 1997)'
_computing_structure_solution 'SHELXS-97 (Sheldrick, 1990)'
_diffrn_ambient_temperature 293(2)
_diffrn_measured_fraction_theta_full 0.96
_diffrn_measured_fraction_theta_max 0.96
_diffrn_measurement_device_type KappaCCD
_diffrn_measurement_method 'Omega + Phi scan'
_diffrn_radiation_monochromator graphite
_diffrn_radiation_probe x-ray
_diffrn_radiation_type MoK\a
_diffrn_radiation_wavelength 0.71073
_diffrn_reflns_av_R_equivalents 0.068
_diffrn_reflns_av_unetI/netI 0.0364
_diffrn_reflns_limit_h_max 32
_diffrn_reflns_limit_h_min 0
_diffrn_reflns_limit_k_max 12
_diffrn_reflns_limit_k_min 0
_diffrn_reflns_limit_l_max 18
_diffrn_reflns_limit_l_min -19
_diffrn_reflns_number 22018
_diffrn_reflns_theta_full 28.64
_diffrn_reflns_theta_max 28.64
_diffrn_reflns_theta_min 1.69
_diffrn_standards_number none
_exptl_absorpt_coefficient_mu 0.354
_exptl_absorpt_correction_type none
_exptl_crystal_colour yellow
_exptl_crystal_density_diffrn 1.486
_exptl_crystal_density_method 'not measured'
_exptl_crystal_description prism
_exptl_crystal_F_000 1520
_exptl_crystal_size_max 0.3
_exptl_crystal_size_mid 0.18
_exptl_crystal_size_min 0.1
_refine_diff_density_max 0.572
_refine_diff_density_min -0.414
_refine_diff_density_rms 0.128
_refine_ls_extinction_method none
_refine_ls_goodness_of_fit_ref 1.106
_refine_ls_hydrogen_treatment constr
_refine_ls_matrix_type full
_refine_ls_number_parameters 217
_refine_ls_number_reflns 4060
_refine_ls_number_restraints 0
_refine_ls_restrained_S_all 1.106
_refine_ls_R_factor_all 0.114
_refine_ls_R_factor_gt 0.0736
_refine_ls_shift/su_max 0.000
_refine_ls_shift/su_mean 0
_refine_ls_structure_factor_coef Fsqd
_refine_ls_weighting_details 'calc w=1/[\s^2^(Fo^2^)+(0.1575P)^2^+4.6592P] where P=(Fo^2^+2Fc^2^)/3'
_refine_ls_weighting_scheme calc
_refine_ls_wR_factor_gt 0.2275
_refine_ls_wR_factor_ref 0.279
_reflns_number_gt 2822
_reflns_number_total 4060
_reflns_threshold_expression >2sigma(I)
_cod_data_source_file c1cc13390j.txt
_cod_data_source_block sc55
_cod_original_sg_symbol_H-M 'C 2/c'
_cod_database_code 7106845

loop_
_symmetry_equiv_pos_as_xyz
'x, y, z'
'-x, y, -z+1/2'
'x+1/2, y+1/2, z'
'-x+1/2, y+1/2, -z+1/2'
'-x, -y, -z'
'x, -y, z-1/2'
'-x+1/2, -y+1/2, -z'
'x+1/2, -y+1/2, z-1/2'

loop_
_atom_site_label
_atom_site_type_symbol
_atom_site_fract_x
_atom_site_fract_y
_atom_site_fract_z
_atom_site_U_iso_or_equiv
_atom_site_adp_type
_atom_site_occupancy
_atom_site_symmetry_multiplicity
_atom_site_calc_flag
_atom_site_refinement_flags
_atom_site_disorder_assembly
_atom_site_disorder_group
S1 S 1.14085(4) 0.22531(12) 0.92386(6) 0.0551(3) Uani 1 1 d . . .
S2 S 1.22047(6) -0.1532(3) 1.14011(11) 0.1126(8) Uani 1 1 d . . .
O2 O 0.95388(14) 0.4521(4) 1.17431(19) 0.0808(10) Uani 1 1 d . . .
O3 O 1.14309(14) 0.4523(4) 1.1812(2) 0.0788(10) Uani 1 1 d . . .
O1 O 0.89666(13) 0.3533(4) 1.0689(2) 0.0747(9) Uani 1 1 d . . .
N1 N 1.07121(13) 0.2267(3) 0.57350(17) 0.0452(7) Uani 1 1 d . . .
H1N H 1.1002 0.2493 0.5501 0.054 Uiso 1 1 calc R . .
N2 N 0.94349(14) 0.3843(3) 1.10318(18) 0.0482(7) Uani 1 1 d . . .
C2 C 0.98069(14) 0.2668(3) 0.9711(2) 0.0399(7) Uani 1 1 d . . .
C6 C 1.08228(15) 0.2701(3) 0.9738(2) 0.0407(7) Uani 1 1 d . . .
N3 N 1.14124(14) 0.3859(4) 1.10924(19) 0.0530(8) Uani 1 1 d . . .
C3 C 0.98917(14) 0.3414(3) 1.0564(2) 0.0399(7) Uani 1 1 d . . .
C12 C 1.09774(14) 0.2171(4) 0.7410(2) 0.0434(7) Uani 1 1 d . . .
H12 H 1.1038 0.3165 0.7414 0.052 Uiso 1 1 calc R . .
C5 C 1.08751(14) 0.3453(3) 1.0591(2) 0.0417(7) Uani 1 1 d . . .
O4 O 1.18310(14) 0.3508(5) 1.0787(2) 0.0859(11) Uani 1 1 d . . .
C11 C 1.07732(14) 0.1467(4) 0.6597(2) 0.0415(7) Uani 1 1 d . . .
O5 O 1.18086(15) -0.1983(7) 1.0571(3) 0.125(2) Uani 1 1 d . . .
C1 C 1.02883(14) 0.2345(4) 0.9335(2) 0.0418(7) Uani 1 1 d . . .
H1 H 1.0244 0.1858 0.8777 0.05 Uiso 1 1 calc R . .
C7 C 1.10913(14) 0.1381(4) 0.8219(2) 0.0443(7) Uani 1 1 d . . .
C4 C 1.04160(15) 0.3802(3) 1.0980(2) 0.0428(7) Uani 1 1 d . . .
H4 H 1.046 0.4307 1.1532 0.051 Uiso 1 1 calc R . .
C8 C 1.0997(2) -0.0088(4) 0.8224(2) 0.0580(10) Uani 1 1 d . . .
H8 H 1.1083 -0.0614 0.8765 0.07 Uiso 1 1 calc R . .
C9 C 1.0772(2) -0.0780(4) 0.7415(3) 0.0700(13) Uani 1 1 d . . .
H9 H 1.069 -0.1763 0.7419 0.084 Uiso 1 1 calc R . .
C10 C 1.0670(2) -0.0006(4) 0.6601(2) 0.0589(10) Uani 1 1 d . . .
H10 H 1.0531 -0.0478 0.6056 0.071 Uiso 1 1 calc R . .
C13 C 1.2654(3) -0.0229(8) 1.0998(6) 0.118(2) Uani 1 1 d . . .
H13A H 1.2455 0.0659 1.0853 0.177 Uiso 1 1 calc R . .
H13B H 1.2781 -0.0595 1.0458 0.177 Uiso 1 1 calc R . .
H13C H 1.2967 -0.0054 1.1467 0.177 Uiso 1 1 calc R . .
C14 C 1.2715(4) -0.2943(10) 1.1600(6) 0.143(3) Uani 1 1 d . . .
H14A H 1.2552 -0.3791 1.1823 0.214 Uiso 1 1 calc R . .
H14B H 1.302 -0.2624 1.2047 0.214 Uiso 1 1 calc R . .
H14C H 1.2846 -0.3167 1.1036 0.214 Uiso 1 1 calc R . .

loop_
_atom_site_aniso_label
_atom_site_aniso_U_11
_atom_site_aniso_U_22
_atom_site_aniso_U_33
_atom_site_aniso_U_23
_atom_site_aniso_U_13
_atom_site_aniso_U_12
S1 0.0521(5) 0.0752(7) 0.0372(5) -0.0079(4) 0.0049(4) -0.0007(4)
S2 0.0684(8) 0.191(2) 0.0835(10) -0.0457(11) 0.0267(7) -0.0396(10)
O2 0.083(2) 0.122(3) 0.0389(15) -0.0247(16) 0.0115(13) 0.019(2)
O3 0.072(2) 0.100(2) 0.0593(17) -0.0378(17) -0.0085(14) -0.0005(18)
O1 0.0571(17) 0.098(2) 0.073(2) -0.0314(18) 0.0228(14) -0.0083(16)
N1 0.0596(17) 0.0481(15) 0.0272(12) 0.0064(11) 0.0041(11) 0.0063(13)
N2 0.0644(19) 0.0515(16) 0.0305(13) 0.0019(11) 0.0126(12) 0.0057(14)
C2 0.0540(18) 0.0384(15) 0.0271(13) 0.0027(11) 0.0055(12) -0.0016(13)
C6 0.0542(18) 0.0395(16) 0.0284(14) 0.0004(11) 0.0063(12) 0.0003(13)
N3 0.0610(19) 0.0595(18) 0.0356(15) -0.0050(13) -0.0013(13) -0.0013(15)
C3 0.0554(18) 0.0382(15) 0.0276(14) 0.0023(11) 0.0112(12) 0.0028(13)
C12 0.0477(17) 0.0465(17) 0.0364(16) -0.0001(13) 0.0076(13) 0.0028(14)
C5 0.0521(18) 0.0429(16) 0.0284(14) 0.0014(12) 0.0011(12) -0.0042(14)
O4 0.0579(18) 0.135(3) 0.0626(19) -0.033(2) 0.0020(14) -0.0087(19)
C11 0.0458(16) 0.0471(17) 0.0321(15) 0.0012(12) 0.0081(12) 0.0080(14)
O5 0.056(2) 0.219(6) 0.102(3) -0.061(3) 0.019(2) -0.035(3)
C1 0.0547(18) 0.0444(16) 0.0265(14) -0.0042(12) 0.0073(12) -0.0038(14)
C7 0.0488(18) 0.0522(19) 0.0321(15) -0.0006(13) 0.0072(13) 0.0069(14)
C4 0.065(2) 0.0378(15) 0.0250(13) 0.0022(11) 0.0053(13) 0.0034(14)
C8 0.086(3) 0.049(2) 0.0385(18) 0.0028(14) 0.0074(17) 0.0075(19)
C9 0.123(4) 0.0402(19) 0.045(2) -0.0014(15) 0.008(2) 0.004(2)
C10 0.095(3) 0.0454(19) 0.0351(17) -0.0075(14) 0.0068(17) 0.0073(19)
C13 0.097(5) 0.114(5) 0.135(6) 0.009(4) -0.007(4) -0.013(4)
C14 0.136(7) 0.145(7) 0.130(7) 0.031(5) -0.035(5) -0.029(6)

loop_
_atom_type_symbol
_atom_type_description
_atom_type_scat_dispersion_real
_atom_type_scat_dispersion_imag
_atom_type_scat_source
C C 0.0033 0.0016 'International Tables Vol C Tables 4.2.6.8 and 6.1.1.4'
H H 0 0 'International Tables Vol C Tables 4.2.6.8 and 6.1.1.4'
N N 0.0061 0.0033 'International Tables Vol C Tables 4.2.6.8 and 6.1.1.4'
O O 0.0106 0.006 'International Tables Vol C Tables 4.2.6.8 and 6.1.1.4'
S S 0.1246 0.1234 'International Tables Vol C Tables 4.2.6.8 and 6.1.1.4'

loop_
_geom_angle_atom_site_label_1
_geom_angle_atom_site_label_2
_geom_angle_atom_site_label_3
_geom_angle
_geom_angle_site_symmetry_1
_geom_angle_site_symmetry_3
_geom_angle_publ_flag
C6 S1 C7 100.75(16) . . ?
O5 S2 C13 105.5(3) . . ?
O5 S2 C14 106.0(4) . . ?
C13 S2 C14 95.5(4) . . ?
C2 N1 C11 120.7(3) 2_756 . ?
C2 N1 H1N 119.6 2_756 . ?
C11 N1 H1N 119.6 . . ?
O1 N2 O2 122.6(3) . . ?
O1 N2 C3 118.8(3) . . ?
O2 N2 C3 118.6(3) . . ?
N1 C2 C1 121.0(3) 2_756 . ?
N1 C2 C3 123.1(3) 2_756 . ?
C1 C2 C3 115.9(3) . . ?
C1 C6 C5 116.2(3) . . ?
C1 C6 S1 122.5(2) . . ?
C5 C6 S1 121.2(3) . . ?
O3 N3 O4 122.3(3) . . ?
O3 N3 C5 118.7(3) . . ?
O4 N3 C5 119.0(3) . . ?
C4 C3 C2 121.1(3) . . ?
C4 C3 N2 116.5(3) . . ?
C2 C3 N2 122.4(3) . . ?
C11 C12 C7 119.6(3) . . ?
C11 C12 H12 120.2 . . ?
C7 C12 H12 120.2 . . ?
C4 C5 C6 121.1(3) . . ?
C4 C5 N3 117.3(3) . . ?
C6 C5 N3 121.6(3) . . ?
C10 C11 C12 119.9(3) . . ?
C10 C11 N1 120.6(3) . . ?
C12 C11 N1 119.4(3) . . ?
C6 C1 C2 124.7(3) . . ?
C6 C1 H1 117.7 . . ?
C2 C1 H1 117.7 . . ?
C8 C7 C12 120.7(3) . . ?
C8 C7 S1 119.7(3) . . ?
C12 C7 S1 119.5(3) . . ?
C5 C4 C3 121.0(3) . . ?
C5 C4 H4 119.5 . . ?
C3 C4 H4 119.5 . . ?
C7 C8 C9 119.6(3) . . ?
C7 C8 H8 120.2 . . ?
C9 C8 H8 120.2 . . ?
C10 C9 C8 120.1(4) . . ?
C10 C9 H9 120 . . ?
C8 C9 H9 120 . . ?
C11 C10 C9 120.1(3) . . ?
C11 C10 H10 119.9 . . ?
C9 C10 H10 119.9 . . ?
S2 C13 H13A 109.5 . . ?
S2 C13 H13B 109.5 . . ?
H13A C13 H13B 109.5 . . ?
S2 C13 H13C 109.5 . . ?
H13A C13 H13C 109.5 . . ?
H13B C13 H13C 109.5 . . ?
S2 C14 H14A 109.5 . . ?
S2 C14 H14B 109.5 . . ?
H14A C14 H14B 109.5 . . ?
S2 C14 H14C 109.5 . . ?
H14A C14 H14C 109.5 . . ?
H14B C14 H14C 109.5 . . ?

loop_
_geom_bond_atom_site_label_1
_geom_bond_atom_site_label_2
_geom_bond_distance
_geom_bond_site_symmetry_2
_geom_bond_publ_flag
S1 C6 1.759(3) . ?
S1 C7 1.773(3) . ?
S2 O5 1.496(4) . ?
S2 C13 1.792(8) . ?
S2 C14 1.795(9) . ?
O2 N2 1.214(4) . ?
O3 N3 1.221(4) . ?
O1 N2 1.210(4) . ?
N1 C2 1.384(4) 2_756 ?
N1 C11 1.458(4) . ?
N1 H1N 0.86 . ?
N2 C3 1.456(4) . ?
C2 N1 1.383(4) 2_756 ?
C2 C1 1.408(5) . ?
C2 C3 1.421(4) . ?
C6 C1 1.386(5) . ?
C6 C5 1.425(4) . ?
N3 O4 1.224(5) . ?
N3 C5 1.450(4) . ?
C3 C4 1.377(5) . ?
C12 C11 1.387(4) . ?
C12 C7 1.389(4) . ?
C12 H12 0.93 . ?
C5 C4 1.375(5) . ?
C11 C10 1.384(5) . ?
C1 H1 0.93 . ?
C7 C8 1.377(5) . ?
C4 H4 0.93 . ?
C8 C9 1.388(5) . ?
C8 H8 0.93 . ?
C9 C10 1.386(5) . ?
C9 H9 0.93 . ?
C10 H10 0.93 . ?
C13 H13A 0.96 . ?
C13 H13B 0.96 . ?
C13 H13C 0.96 . ?
C14 H14A 0.96 . ?
C14 H14B 0.96 . ?
C14 H14C 0.96 . ?
